data_7119884
loop_
_publ_author_name
'Ji, Wei'
'Zhang, Shijin'
'Filonenko, Georgy A.'
'Li, Guanying'
'Sasaki, Toshio'
'Feng, Chuanliang'
'Zhang, Ye'

_publ_section_title
;
 Co-organizing synthesis of heterogeneous nanostructures through the
 photo-cleavage of pre-stabilized self-assemblies.
;
_journal_issue 34
_journal_name_full 'Chemical communications (Cambridge, England)'
_journal_page_first 4702
_journal_page_last 4705
_journal_paper_doi 10.1039/c7cc01912b
_journal_volume 53
_journal_year 2017
_chemical_formula_moiety 'C17 H12 O5'
_chemical_formula_sum 'C17 H12 O5'
_chemical_formula_weight 296.27
_chemical_name_systematic '4-(hydroxymethyl)coumarin 7-benzoate'
_space_group_crystal_system triclinic
_space_group_IT_number 2
_space_group_name_Hall '-P 1'
_space_group_name_H-M_alt 'P -1'
_symmetry_cell_setting triclinic
_symmetry_Int_Tables_number 2
_symmetry_space_group_name_Hall '-P 1'
_symmetry_space_group_name_H-M 'P -1'
_atom_sites_solution_hydrogens mixed
_audit_creation_method SHELXL-2016/6
_audit_update_record
;
2017-02-08 deposited with the CCDC.
2017-04-03 downloaded from the CCDC.
;
_cell_angle_alpha 85.162(4)
_cell_angle_beta 82.217(4)
_cell_angle_gamma 81.222(5)
_cell_formula_units_Z 2
_cell_length_a 7.1640(4)
_cell_length_b 9.2165(5)
_cell_length_c 10.1606(5)
_cell_measurement_reflns_used 3049
_cell_measurement_temperature 93(2)
_cell_measurement_theta_max 29.0520
_cell_measurement_theta_min 2.9450
_cell_volume 655.52(6)
_computing_cell_refinement 'CrysAlisPro 1.171.39.7b (Rigaku OD, 2015)'
_computing_data_collection 'CrysAlisPro 1.171.39.7b (Rigaku OD, 2015)'
_computing_data_reduction 'CrysAlisPro 1.171.39.7b (Rigaku OD, 2015)'
_computing_molecular_graphics 'WinGX (Farrugia, 2012); ORTEP-3 (Farrugia, 2012); PLATON (Spek, 2009)'
_computing_publication_material 'enCIFer (Allen, 2004)'
_computing_structure_refinement 'SHELXL-2016/6 (Sheldrick, 2015)'
_computing_structure_solution 'SHELXT-2014/5 (Sheldrick, 2015)'
_diffrn_ambient_temperature 93(2)
_diffrn_measured_fraction_theta_full 0.998
_diffrn_measured_fraction_theta_max 0.913
_diffrn_measurement_device 'four-circle diffractometer'
_diffrn_measurement_device_type 'XtaLAB Pro: Kappa dual offset/far'
_diffrn_measurement_method '\w scans'
_diffrn_radiation_monochromator graphite
_diffrn_radiation_probe x-ray
_diffrn_radiation_type MoK\a
_diffrn_radiation_wavelength 0.71073
_diffrn_reflns_av_R_equivalents 0.0696
_diffrn_reflns_av_unetI/netI 0.0735
_diffrn_reflns_Laue_measured_fraction_full 0.998
_diffrn_reflns_Laue_measured_fraction_max 0.913
_diffrn_reflns_limit_h_max 8
_diffrn_reflns_limit_h_min -9
_diffrn_reflns_limit_k_max 12
_diffrn_reflns_limit_k_min -10
_diffrn_reflns_limit_l_max 12
_diffrn_reflns_limit_l_min -13
_diffrn_reflns_number 8284
_diffrn_reflns_point_group_measured_fraction_full 0.998
_diffrn_reflns_point_group_measured_fraction_max 0.913
_diffrn_reflns_theta_full 25.242
_diffrn_reflns_theta_max 28.000
_diffrn_reflns_theta_min 2.900
_diffrn_source 'microfocus sealed X-ray tube'
_diffrn_source_type 'enhance (Mo) X-ray source'
_exptl_absorpt_coefficient_mu 0.112
_exptl_absorpt_correction_T_max 1.000
_exptl_absorpt_correction_T_min 0.541
_exptl_absorpt_correction_type gaussian
_exptl_absorpt_process_details
;
CrysAlisPro 1.171.39.7b (Rigaku Oxford Diffraction, 2015).
Numerical absorption correction based on gaussian integration over 
a multifaceted crystal model. Empirical absorption correction using 
spherical harmonics, implemented in SCALE3 ABSPACK scaling algorithm.
;
_exptl_crystal_colour colourless
_exptl_crystal_density_diffrn 1.501
_exptl_crystal_description plate
_exptl_crystal_F_000 308
_exptl_crystal_recrystallization_method 'slow evaporation from hexane/methylene chloride'
_exptl_crystal_size_max 0.217
_exptl_crystal_size_mid 0.065
_exptl_crystal_size_min 0.046
_refine_diff_density_max 0.463
_refine_diff_density_min -0.319
_refine_diff_density_rms 0.073
_refine_ls_extinction_method none
_refine_ls_goodness_of_fit_ref 1.037
_refine_ls_hydrogen_treatment mixed
_refine_ls_matrix_type full
_refine_ls_number_parameters 203
_refine_ls_number_reflns 2901
_refine_ls_number_restraints 0
_refine_ls_restrained_S_all 1.037
_refine_ls_R_factor_all 0.0613
_refine_ls_R_factor_gt 0.0504
_refine_ls_shift/su_max 0.000
_refine_ls_shift/su_mean 0.000
_refine_ls_structure_factor_coef Fsqd
_refine_ls_weighting_details 'w=1/[\s^2^(Fo^2^)+(0.0840P)^2^+0.0190P] where P=(Fo^2^+2Fc^2^)/3'
_refine_ls_weighting_scheme calc
_refine_ls_wR_factor_gt 0.1359
_refine_ls_wR_factor_ref 0.1434
_reflns_Friedel_coverage 0.000
_reflns_number_gt 2365
_reflns_number_total 2901
_reflns_threshold_expression 'I > 2\s(I)'
_cod_data_source_file c7cc01912b2.cif
_cod_data_source_block jk093
_cod_depositor_comments 'Adding full bibliography for 7119884.cif.'
_cod_database_code 7119884
_shelx_shelxl_version_number 2016/6
_shelx_space_group_comment
;
The symmetry employed for this shelxl refinement is uniquely defined
by the following loop, which should always be used as a source of
symmetry information in preference to the above space-group names.
They are only intended as comments.
;
_shelx_estimated_absorpt_t_min 0.976
_shelx_estimated_absorpt_t_max 0.995

loop_
_space_group_symop_operation_xyz
'x, y, z'
'-x, -y, -z'

loop_
_atom_site_label
_atom_site_type_symbol
_atom_site_fract_x
_atom_site_fract_y
_atom_site_fract_z
_atom_site_U_iso_or_equiv
_atom_site_adp_type
_atom_site_occupancy
_atom_site_site_symmetry_order
_atom_site_calc_flag
_atom_site_refinement_flags_posn
_atom_site_refinement_flags_adp
O1 O 0.79157(16) 0.44374(12) 0.87166(10) 0.0175(3) Uani 1 1 d . .
O2 O 0.77669(15) 0.36403(11) 0.67445(10) 0.0139(3) Uani 1 1 d . .
O3 O 0.77354(17) 0.91599(11) 0.57624(11) 0.0158(3) Uani 1 1 d . .
O4 O 0.66338(16) 0.17885(12) 0.27398(11) 0.0172(3) Uani 1 1 d . .
O5 O 0.96975(16) 0.07077(13) 0.24764(11) 0.0202(3) Uani 1 1 d . .
C1 C 0.7839(2) 0.47749(16) 0.75451(14) 0.0130(3) Uani 1 1 d . .
C2 C 0.7826(2) 0.62380(16) 0.68984(14) 0.0126(3) Uani 1 1 d . .
H2 H 0.790575 0.702976 0.741966 0.015 Uiso 1 1 calc R U
C3 C 0.7704(2) 0.65230(15) 0.55816(14) 0.0113(3) Uani 1 1 d . .
C4 C 0.7542(2) 0.53151(15) 0.47829(14) 0.0118(3) Uani 1 1 d . .
C5 C 0.7333(2) 0.54837(16) 0.34166(14) 0.0131(3) Uani 1 1 d . .
H5 H 0.733620 0.642713 0.296140 0.016 Uiso 1 1 calc R U
C6 C 0.7122(2) 0.42994(17) 0.27274(15) 0.0154(3) Uani 1 1 d . .
H6 H 0.699834 0.441666 0.180386 0.018 Uiso 1 1 calc R U
C7 C 0.7095(2) 0.29339(16) 0.34174(15) 0.0139(3) Uani 1 1 d . .
C8 C 0.7327(2) 0.26920(16) 0.47498(15) 0.0139(3) Uani 1 1 d . .
H8 H 0.733479 0.174161 0.519278 0.017 Uiso 1 1 calc R U
C9 C 0.7550(2) 0.39087(16) 0.54168(14) 0.0119(3) Uani 1 1 d . .
C10 C 0.7700(2) 0.80412(15) 0.49011(14) 0.0127(3) Uani 1 1 d . .
H10A H 0.882252 0.802654 0.421409 0.015 Uiso 1 1 calc R U
H10B H 0.654878 0.828856 0.444095 0.015 Uiso 1 1 calc R U
C11 C 0.8061(2) 0.07115(16) 0.23125(14) 0.0128(3) Uani 1 1 d . .
C12 C 0.7333(2) -0.04185(15) 0.16424(13) 0.0127(3) Uani 1 1 d . .
C13 C 0.5395(2) -0.05116(16) 0.17458(14) 0.0137(3) Uani 1 1 d . .
H13 H 0.449585 0.017338 0.223512 0.016 Uiso 1 1 calc R U
C14 C 0.4785(2) -0.16125(16) 0.11289(14) 0.0144(3) Uani 1 1 d . .
H14 H 0.346756 -0.169247 0.120659 0.017 Uiso 1 1 calc R U
C15 C 0.6111(2) -0.26005(16) 0.03952(14) 0.0152(3) Uani 1 1 d . .
H15 H 0.568819 -0.333969 -0.004088 0.018 Uiso 1 1 calc R U
C16 C 0.8046(2) -0.25132(16) 0.02964(14) 0.0161(3) Uani 1 1 d . .
H16 H 0.893974 -0.319305 -0.020197 0.019 Uiso 1 1 calc R U
C17 C 0.8669(2) -0.14295(16) 0.09282(14) 0.0144(3) Uani 1 1 d . .
H17 H 0.999031 -0.137420 0.087644 0.017 Uiso 1 1 calc R U
H3 H 0.883(3) 0.901(2) 0.607(2) 0.029(6) Uiso 1 1 d . .

loop_
_atom_site_aniso_label
_atom_site_aniso_U_11
_atom_site_aniso_U_22
_atom_site_aniso_U_33
_atom_site_aniso_U_23
_atom_site_aniso_U_13
_atom_site_aniso_U_12
O1 0.0259(6) 0.0150(6) 0.0115(5) -0.0009(4) -0.0017(4) -0.0028(4)
O2 0.0203(6) 0.0105(5) 0.0112(5) -0.0023(4) -0.0017(4) -0.0028(4)
O3 0.0222(6) 0.0097(5) 0.0169(5) -0.0061(4) -0.0041(4) -0.0020(4)
O4 0.0194(6) 0.0131(5) 0.0210(6) -0.0103(4) -0.0052(4) -0.0012(4)
O5 0.0176(6) 0.0228(6) 0.0223(6) -0.0127(5) -0.0021(4) -0.0040(5)
C1 0.0132(7) 0.0140(7) 0.0120(7) -0.0051(5) 0.0004(5) -0.0018(5)
C2 0.0144(7) 0.0114(7) 0.0122(7) -0.0046(5) -0.0002(5) -0.0012(5)
C3 0.0103(7) 0.0097(7) 0.0134(7) -0.0035(5) 0.0006(5) -0.0008(5)
C4 0.0122(7) 0.0107(7) 0.0126(7) -0.0035(5) -0.0002(5) -0.0015(6)
C5 0.0164(7) 0.0103(7) 0.0125(7) -0.0016(5) -0.0015(5) -0.0015(5)
C6 0.0178(8) 0.0174(8) 0.0115(7) -0.0051(6) -0.0022(6) -0.0018(6)
C7 0.0140(7) 0.0109(7) 0.0181(7) -0.0078(5) -0.0021(6) -0.0017(6)
C8 0.0149(7) 0.0093(7) 0.0174(8) -0.0030(5) -0.0001(6) -0.0017(6)
C9 0.0114(7) 0.0124(7) 0.0114(7) -0.0027(5) 0.0003(5) -0.0009(5)
C10 0.0180(7) 0.0102(7) 0.0109(7) -0.0036(5) -0.0031(5) -0.0024(5)
C11 0.0189(8) 0.0117(7) 0.0076(6) -0.0016(5) 0.0005(5) -0.0030(6)
C12 0.0203(8) 0.0102(7) 0.0079(7) -0.0017(5) -0.0022(5) -0.0024(6)
C13 0.0186(8) 0.0122(7) 0.0098(7) -0.0017(5) -0.0005(5) -0.0012(6)
C14 0.0176(7) 0.0148(7) 0.0119(7) 0.0014(5) -0.0037(6) -0.0053(6)
C15 0.0259(8) 0.0119(7) 0.0094(7) -0.0015(5) -0.0046(6) -0.0050(6)
C16 0.0247(8) 0.0132(7) 0.0097(7) -0.0039(5) 0.0001(6) -0.0006(6)
C17 0.0166(7) 0.0147(7) 0.0117(7) -0.0023(5) 0.0001(6) -0.0022(6)

loop_
_atom_type_symbol
_atom_type_description
_atom_type_scat_dispersion_real
_atom_type_scat_dispersion_imag
_atom_type_scat_source
C C 0.0033 0.0016 'International Tables Vol C Tables 4.2.6.8 and 6.1.1.4'
H H 0.0000 0.0000 'International Tables Vol C Tables 4.2.6.8 and 6.1.1.4'
O O 0.0106 0.0060 'International Tables Vol C Tables 4.2.6.8 and 6.1.1.4'

loop_
_geom_angle_atom_site_label_1
_geom_angle_atom_site_label_2
_geom_angle_atom_site_label_3
_geom_angle
C9 O2 C1 121.47(11)
C10 O3 H3 108.5(14)
C11 O4 C7 118.37(11)
O1 C1 O2 116.48(13)
O1 C1 C2 126.53(12)
O2 C1 C2 116.99(12)
C3 C2 C1 122.68(12)
C3 C2 H2 118.7
C1 C2 H2 118.7
C2 C3 C4 118.82(13)
C2 C3 C10 122.94(12)
C4 C3 C10 118.24(12)
C9 C4 C5 117.86(12)
C9 C4 C3 118.06(13)
C5 C4 C3 124.06(13)
C6 C5 C4 121.14(14)
C6 C5 H5 119.4
C4 C5 H5 119.4
C5 C6 C7 118.43(13)
C5 C6 H6 120.8
C7 C6 H6 120.8
C8 C7 C6 123.19(13)
C8 C7 O4 119.21(13)
C6 C7 O4 117.33(13)
C7 C8 C9 116.99(13)
C7 C8 H8 121.5
C9 C8 H8 121.5
O2 C9 C4 121.79(12)
O2 C9 C8 115.85(13)
C4 C9 C8 122.35(13)
O3 C10 C3 114.50(11)
O3 C10 H10A 108.6
C3 C10 H10A 108.6
O3 C10 H10B 108.6
C3 C10 H10B 108.6
H10A C10 H10B 107.6
O5 C11 O4 122.84(12)
O5 C11 C12 125.62(13)
O4 C11 C12 111.54(12)
C13 C12 C17 120.57(13)
C13 C12 C11 121.69(13)
C17 C12 C11 117.70(14)
C14 C13 C12 119.58(13)
C14 C13 H13 120.2
C12 C13 H13 120.2
C13 C14 C15 119.87(14)
C13 C14 H14 120.1
C15 C14 H14 120.1
C16 C15 C14 120.60(13)
C16 C15 H15 119.7
C14 C15 H15 119.7
C17 C16 C15 119.86(13)
C17 C16 H16 120.1
C15 C16 H16 120.1
C16 C17 C12 119.49(14)
C16 C17 H17 120.3
C12 C17 H17 120.3

loop_
_geom_bond_atom_site_label_1
_geom_bond_atom_site_label_2
_geom_bond_distance
O1 C1 1.2111(18)
O2 C9 1.3761(18)
O2 C1 1.3890(16)
O3 C10 1.4127(16)
O3 H3 0.87(2)
O4 C11 1.3647(18)
O4 C7 1.4102(16)
O5 C11 1.2055(19)
C1 C2 1.449(2)
C2 C3 1.354(2)
C2 H2 0.9500
C3 C4 1.4588(18)
C3 C10 1.507(2)
C4 C9 1.397(2)
C4 C5 1.410(2)
C5 C6 1.3829(19)
C5 H5 0.9500
C6 C7 1.389(2)
C6 H6 0.9500
C7 C8 1.382(2)
C8 C9 1.3981(19)
C8 H8 0.9500
C10 H10A 0.9900
C10 H10B 0.9900
C11 C12 1.4841(18)
C12 C13 1.393(2)
C12 C17 1.402(2)
C13 C14 1.3892(19)
C13 H13 0.9500
C14 C15 1.395(2)
C14 H14 0.9500
C15 C16 1.390(2)
C15 H15 0.9500
C16 C17 1.390(2)
C16 H16 0.9500
C17 H17 0.9500

loop_
_geom_hbond_atom_site_label_D
_geom_hbond_atom_site_label_H
_geom_hbond_atom_site_label_A
_geom_hbond_distance_DH
_geom_hbond_distance_HA
_geom_hbond_distance_DA
_geom_hbond_angle_DHA
_geom_hbond_site_symmetry_A
O3 H3 O5 0.87(2) 1.98(2) 2.7561(16) 148(2) 2_766

loop_
_geom_torsion_atom_site_label_1
_geom_torsion_atom_site_label_2
_geom_torsion_atom_site_label_3
_geom_torsion_atom_site_label_4
_geom_torsion
C9 O2 C1 O1 175.64(12)
C9 O2 C1 C2 -4.7(2)
O1 C1 C2 C3 -178.82(15)
O2 C1 C2 C3 1.5(2)
C1 C2 C3 C4 1.2(2)
C1 C2 C3 C10 -179.64(13)
C2 C3 C4 C9 -0.9(2)
C10 C3 C4 C9 179.86(13)
C2 C3 C4 C5 177.47(13)
C10 C3 C4 C5 -1.7(2)
C9 C4 C5 C6 0.6(2)
C3 C4 C5 C6 -177.76(13)
C4 C5 C6 C7 0.9(2)
C5 C6 C7 C8 -2.0(2)
C5 C6 C7 O4 171.98(13)
C11 O4 C7 C8 -79.93(17)
C11 O4 C7 C6 105.81(16)
C6 C7 C8 C9 1.6(2)
O4 C7 C8 C9 -172.32(12)
C1 O2 C9 C4 5.1(2)
C1 O2 C9 C8 -174.47(12)
C5 C4 C9 O2 179.33(13)
C3 C4 C9 O2 -2.2(2)
C5 C4 C9 C8 -1.1(2)
C3 C4 C9 C8 177.40(13)
C7 C8 C9 O2 179.62(13)
C7 C8 C9 C4 0.0(2)
C2 C3 C10 O3 -3.1(2)
C4 C3 C10 O3 176.04(12)
C7 O4 C11 O5 -0.9(2)
C7 O4 C11 C12 179.00(12)
O5 C11 C12 C13 165.77(15)
O4 C11 C12 C13 -14.09(19)
O5 C11 C12 C17 -12.3(2)
O4 C11 C12 C17 167.86(12)
C17 C12 C13 C14 -0.3(2)
C11 C12 C13 C14 -178.33(13)
C12 C13 C14 C15 -1.0(2)
C13 C14 C15 C16 1.3(2)
C14 C15 C16 C17 -0.3(2)
C15 C16 C17 C12 -1.0(2)
C13 C12 C17 C16 1.3(2)
C11 C12 C17 C16 179.42(13)
